data_1576676
loop_
_publ_author_name
'Wenger, John S.'
'Gaschik, Nina'
'Rowe, William J.'
'Crumpton, Agamemnon E.'
'van IJzendoorn, Bono'
'Mehta, Meera'

_publ_section_title
;
 Isolation of arylhalodiphosphenes: periodic trends in R-P[double bond,
 length as m-dash]P-X bonding (X = Cl, Br, I).
;
_journal_issue 15
_journal_name_full 'Chemical science'
_journal_page_first 7475
_journal_page_last 7485
_journal_paper_doi 10.1039/d6sc00723f
_journal_volume 17
_journal_year 2026
_chemical_formula_moiety 'C72 H90 Cl2 P2, 2(C4 H10 O)'
_chemical_formula_sum 'C80 H110 Cl2 O2 P2'
_chemical_formula_weight 1236.51
_space_group_crystal_system tetragonal
_space_group_IT_number 113
_space_group_name_Hall 'P -4 2ab'
_space_group_name_H-M_alt 'P -4 21 m'
_atom_sites_solution_hydrogens mixed
_audit_creation_date 2025-10-29
_audit_creation_method
;
Olex2 1.5
(compiled 2025.07.13 svn.rb7424aed for OlexSys, GUI svn.r7314)
;
_audit_update_record
;
2025-12-04 deposited with the CCDC.	2026-02-18 downloaded from the CCDC.
;
_cell_angle_alpha 90
_cell_angle_beta 90
_cell_angle_gamma 90
_cell_formula_units_Z 2
_cell_length_a 17.68289(7)
_cell_length_b 17.68289(7)
_cell_length_c 11.48603(9)
_cell_measurement_reflns_used 79630
_cell_measurement_temperature 100.00(10)
_cell_measurement_theta_max 75.6070
_cell_measurement_theta_min 2.5050
_cell_volume 3591.50(3)
_computing_cell_refinement 'CrysAlisPro 1.171.43.90 (Rigaku OD, 2023)'
_computing_data_collection 'CrysAlisPro system (CCD 43.143a 64-bit (release 25-10-2024))'
_computing_data_reduction 'CrysAlisPro 1.171.43.90 (Rigaku OD, 2023)'
_computing_molecular_graphics 'Olex2 1.5 (Dolomanov et al., 2009)'
_computing_publication_material 'Olex2 1.5 (Dolomanov et al., 2009)'
_computing_structure_refinement 'SHELXL 2018/3 (Sheldrick, 2015)'
_diffrn_ambient_environment N~2~
_diffrn_ambient_temperature 100.00(10)
_diffrn_detector 'Hybrid Pixel Array Detector'
_diffrn_detector_area_resol_mean 10.0000
_diffrn_detector_type 'HyPix-Arc 150'
_diffrn_measured_fraction_theta_full 1.000
_diffrn_measured_fraction_theta_max 0.998
_diffrn_measurement_details
;
List of Runs (angles in degrees, time in seconds):

  # Type    Start    End  Width  t~exp~   \w     \q     \k     \f   Frames
#--------------------------------------------------------------------------
  1  \w     26.00  85.00   0.50    0.26    --   60.11-125.00  90.00  118
  2  \w     29.00  87.00   0.50    0.26    --   60.11-125.00 -30.00  116
  3  \w     20.00  45.00   0.50    0.26    --   60.11 -95.00 150.00   50
  4  \w     26.00  68.00   0.50    0.26    --   60.11 -95.00  30.00   84
  5  \w     11.00  37.00   0.50    0.26    --   60.11 -30.00-150.00   52
  6  \w     66.00 110.00   0.50    0.26    --   60.11  30.00-180.00   88
  7  \w     11.00  36.00   0.50    0.26    --   60.11 -30.00-180.00   50
  8  \w     11.00  36.00   0.50    0.26    --   60.11 -30.00 -60.00   50
  9  \w     11.00  37.00   0.50    0.26    --   60.11 -30.00 -30.00   52
 10  \w     11.00  37.00   0.50    0.26    --   60.11 -30.00  30.00   52
 11  \w     11.00  37.00   0.50    0.26    --   60.11 -30.00 150.00   52
 12  \w     11.00  37.00   0.50    0.26    --   60.11 -30.00-120.00   52
 13  \w     35.00  61.00   0.50    0.26    --   73.66 -95.00-120.00   52
 14  \w     84.00 118.00   0.50    0.26    --   73.66  30.00 -30.00   68
 15  \w     40.00  66.00   0.50    0.26    --   73.66   0.00  90.00   52
 16  \w     86.00 113.00   0.50    0.26    --   73.66   0.00  90.00   54
 17  \w     36.00  84.00   0.50    0.26    --   73.66 -95.00  90.00   96
 18  \w     78.00 104.00   0.50    0.26    --   73.66  30.00-120.00   52
 19  \w     80.00 123.00   0.50    0.26    --   73.66  30.00 120.00   86
 20  \w     58.00  83.00   0.50    0.26    --   73.66 -95.00-150.00   50
 21  \w     43.00  84.00   0.50    0.26    --   73.66 -95.00 -60.00   82
 22  \w     33.00 103.00   0.50    0.26    --   73.66-125.00-150.00  140
 23  \w     86.00 111.00   0.50    0.26    --   78.00  55.00  -8.71   50
 24  \w     60.00  86.00   0.50    0.26    --   79.84-125.00-120.00   52
 25  \w     64.00  90.00   0.50    0.26    --   79.84 -95.00 -60.00   52
 26  \w     41.00  67.00   0.50    0.26    --   79.84 -95.00  90.00   52
 27  \w     55.00  85.00   0.50    0.26    --   79.84 -95.00 120.00   60
 28  \w     64.00 109.00   0.50    0.26    --   79.84-125.00   0.00   90
 29  \w     43.00  87.00   0.50    0.26    --   79.84 -95.00  60.00   88
 30  \w     76.00 108.00   0.50    0.26    --   79.84-125.00  90.00   64
 31  \w     55.00 101.00   0.50    0.26    --   79.84-125.00  30.00   92
 32  \w     44.00  77.00   0.50    0.26    --   79.84 -95.00 -30.00   66
 33  \w     84.00 109.00   0.50    0.26    --   79.84-125.00 -30.00   50
 34  \w     56.00  87.00   0.50    0.26    --   79.84 -95.00 -90.00   62
 35  \w     81.00 109.00   0.50    0.26    --   79.84-125.00 120.00   56
 36  \w     50.00  79.00   0.50    0.26    --   79.84 -95.00  30.00   58
 37  \w     41.00  67.00   0.50    0.26    --   79.84-125.00 -60.00   52
 38  \w     38.00  63.00   0.50    0.26    --   83.00 -56.00 134.17   50
 39  \w     39.00  69.00   0.50    0.26    --   83.00 -58.00-158.43   60
 40  \w     64.00 102.00   0.50    0.26    --   83.00  17.00 100.65   76
 41  \w     46.00  80.00   0.50    0.26    --   83.00 -78.00 135.23   68
 42  \w     43.00 103.00   0.50    0.26    --   83.00-110.00  33.00  120
 43  \w     50.00 128.00   0.50    0.26    --   83.00  14.00-129.88  156
 44  \w     92.00 129.00   0.50    0.26    --   83.00  49.00 112.68   74
 45  \w     59.00 116.00   0.50    0.26    --   83.00  21.00 -95.60  114
 46  \w     92.00 117.00   0.50    0.26    --   83.00  48.00   0.76   50
 47  \w     40.00  68.00   0.50    0.26    --   83.00 -57.00-103.86   56
 48  \w     95.00 128.00   0.50    0.26    --   83.00   9.00  31.11   66
 49  \w     51.00  91.00   0.50    0.26    --   83.00   9.00  31.11   80
 50  \w     98.00 124.00   0.50    0.26    --   83.00  50.00  22.50   52
 51  \w     53.00 100.00   0.50    0.26    --   83.00  20.00 147.12   94
 52  \w     40.00 106.00   0.50    0.26    --   83.00-119.00 -73.67  132
 53  \w    107.00 132.00   0.50    0.26    --   83.00  23.00  32.16   50
 54  \w     48.00  83.00   0.50    0.26    --   83.00-103.00-127.93   70
 55  \w     63.00 100.00   0.50    0.26    --   83.00  22.00 -29.22   74
 56  \w     67.00 102.00   0.50    0.26    --   83.00-108.00 113.68   70
 57  \w     46.00 119.00   0.50    0.26    --   83.00   2.00 142.28  146
 58  \w     39.00  64.00   0.50    0.26    --   83.00 -59.00 167.61   50
 59  \w    102.00 127.00   0.50    0.26    --   83.00   7.00 161.75   50
 60  \w     70.00  97.00   0.50    0.26    --   83.00  23.00  -1.71   54
 61  \w     42.00 103.00   0.50    0.26    --   83.00-113.00 156.49  122
 62  \w     65.00  93.00   0.50    0.26    --   83.00  23.00  32.16   56
 63  \w     52.00 109.00   0.50    0.26    --   83.00-120.00-146.10  114
 64  \w     92.00 117.00   0.50    0.26    --   83.00-132.00 -75.49   50
 65  \w    -47.00 -13.00   0.50    0.26    --   -3.00 -43.00 -20.17   68
 66  \w    -16.00  10.00   0.50    0.26    --   -3.00 -99.00 173.83   52
 67  \w    -38.00 -12.00   0.50    0.26    --   -3.00 -50.00-169.52   52
 68  \w    -28.00  -3.00   0.50    0.26    --   -3.00 -78.00 156.73   50
 69  \w    -18.00   8.00   0.50    0.26    --   -3.00 -97.00  86.58   52
 70  \w     -7.00  18.00   0.50    0.26    --    6.00 100.00-113.48   50
 71  \w      6.00  31.00   0.50    0.26    --   14.00  93.00  72.52   50
 72  \w     17.00  42.00   0.50    0.26    --   22.00  86.00 116.97   50
 73  \w     15.00  40.00   0.50    0.26    --   22.00  89.00-103.98   50
 74  \w     17.00  42.00   0.50    0.26    --   22.00  86.00  44.65   50
 75  \w     13.00  38.00   0.50    0.26    --   22.00  92.00 -31.42   50
 76  \w     13.00  38.00   0.50    0.26    --   22.00  92.00-170.83   50
 77  \w     31.00  56.00   0.50    0.26    --   30.00  77.00-156.12   50
 78  \w     32.00  57.00   0.50    0.26    --   30.00  76.00 152.61   50
 79  \w     31.00  56.00   0.50    0.26    --   30.00  77.00-101.95   50
 80  \w     35.00  60.00   0.50    0.26    --   34.00  77.00 -22.98   50
 81  \w     35.00  60.00   0.50    0.26    --   34.00  77.00  91.85   50
 82  \w     40.00  65.00   0.50    0.26    --   38.00  75.00-138.51   50
 83  \w     39.00  64.00   0.50    0.26    --   38.00  77.00 -68.24   50
 84  \w     39.00  64.00   0.50    0.26    --   38.00  77.00 -97.01   50
 85  \w     39.00  64.00   0.50    0.26    --   38.00  77.00   7.22   50
 86  \w     39.00  64.00   0.50    0.26    --   38.00  77.00  32.05   50
 87  \w     39.00  64.00   0.50    0.26    --   38.00  77.00 112.39   50
 88  \w     44.00  69.00   0.50    0.26    --   42.00  76.00-172.76   50
 89  \w     43.00  68.00   0.50    0.26    --   42.00  77.00  57.08   50
 90  \w     43.00  68.00   0.50    0.26    --   42.00  77.00  78.38   50
 91  \w     46.00  71.00   0.50    0.26    --   42.00  72.00  -8.06   50
 92  \w     47.00  72.00   0.50    0.26    --   46.00  77.00 108.92   50
 93  \w     48.00  73.00   0.50    0.26    --   46.00  75.00 131.87   50
 94  \w     47.00  72.00   0.50    0.26    --   46.00  77.00-124.52   50
 95  \w     48.00  73.00   0.50    0.26    --   46.00  76.00 -76.22   50
 96  \w     51.00  76.00   0.50    0.26    --   50.00  77.00  72.24   50
 97  \w     51.00  76.00   0.50    0.26    --   50.00  77.00 149.51   50
 98  \w     51.00  76.00   0.50    0.26    --   50.00  77.00-110.84   50
 99  \w     52.00  77.00   0.50    0.26    --   50.00  75.00-175.86   50
100  \w     52.00  77.00   0.50    0.26    --   50.00  76.00  14.79   50
101  \w     51.00  76.00   0.50    0.26    --   50.00  77.00  -6.51   50
102  \w     51.00  76.00   0.50    0.26    --   50.00  77.00 -16.25   50
103  \w     51.00  76.00   0.50    0.26    --   50.00  77.00 135.78   50
104  \w     51.00  76.00   0.50    0.26    --   50.00  77.00  49.11   50
105  \w     51.00  76.00   0.50    0.26    --   50.00  77.00 -49.37   50
106  \w     51.00  76.00   0.50    0.26    --   50.00  77.00-153.35   50
107  \w     55.00  80.00   0.50    0.26    --   54.00  77.00-105.57   50
108  \w     55.00  80.00   0.50    0.26    --   54.00  77.00  83.84   50
109  \w     58.00  83.00   0.50    0.26    --   54.00  72.00 -89.82   50
110  \w     55.00  80.00   0.50    0.26    --   54.00  77.00 -73.35   50
111  \w     61.00  86.00   0.50    0.26    --   58.00  73.00-177.15   50
112  \w     62.00  87.00   0.50    0.26    --   58.00  72.00 -61.69   50
113  \w     61.00  86.00   0.50    0.26    --   58.00  73.00 -40.11   50
114  \w     63.00  88.00   0.50    0.26    --   58.00  71.00 -85.30   50
115  \w     11.00  36.00   0.50    0.26    --   60.11 -30.00  90.00   50
116  \w     11.00  36.00   0.50    0.26    --   60.11 -30.00 -90.00   50
117  \w     11.00  37.00   0.50    0.26    --   60.11 -30.00  60.00   52
118  \w     67.00  92.00   0.50    0.26    --   62.00  71.00  38.99   50
119  \w     67.00  92.00   0.50    0.26    --   62.00  70.00  63.04   50
120  \w     68.00  95.00   0.50    0.26    --   62.00  70.00  31.00   54
121  \w     67.00  92.00   0.50    0.26    --   62.00  70.00 -54.53   50
122  \w     67.00  92.00   0.50    0.26    --   62.00  70.00-164.85   50
123  \w     67.00  92.00   0.50    0.26    --   62.00  70.00 132.88   50
124  \w     65.00  90.00   0.50    0.26    --   62.00  74.00  98.34   50
125  \w     67.00  92.00   0.50    0.26    --   62.00  70.00-147.40   50
126  \w     65.00  90.00   0.50    0.26    --   62.00  73.00  12.60   50
127  \w     69.00  94.00   0.50    0.26    --   66.00  73.00 111.19   50
128  \w     71.00 103.00   0.50    0.26    --   66.00  73.00  64.41   64
129  \w     69.00 101.00   0.50    0.26    --   66.00  74.00-129.75   64
130  \w     69.00  98.00   0.50    0.26    --   66.00  74.00 -79.66   58
131  \w     70.00  95.00   0.50    0.26    --   66.00  72.00-139.67   50
132  \w     69.00  94.00   0.50    0.26    --   66.00  73.00 148.31   50
133  \w     69.00  94.00   0.50    0.26    --   66.00  74.00 -20.08   50
134  \w     79.00 104.00   0.50    0.26    --   70.00  45.00  58.67   50
135  \w     60.00 113.00   0.50    0.26    --   73.66   0.00 -60.00  106
136  \w     88.00 113.00   0.50    0.26    --   73.66   0.00  60.00   50
137  \w     45.00  71.00   0.50    0.26    --   73.66   0.00  60.00   52
138  \w     84.00 115.00   0.50    0.26    --   74.00  46.00-168.82   62
139  \w     87.00 112.00   0.50    0.26    --   78.00  48.00 -65.85   50
140  \w     91.00 124.00   0.50    0.26    --   78.00  42.00-144.86   66
141  \w     36.00  62.00   0.50    0.26    --   79.84-125.00  90.00   52
142  \w     84.00 128.00   0.50    0.26    --   79.84  30.00 -60.00   88
143  \w     81.00 125.00   0.50    0.26    --   79.84  30.00-180.00   88
144  \w     95.00 128.00   0.50    0.26    --   79.84  30.00 -90.00   66
145  \w     41.00  77.00   0.50    0.26    --   79.84-125.00-150.00   72
146  \w     81.00 106.00   0.50    0.26    --   79.84  30.00  90.00   50
147  \w     36.00  62.00   0.50    0.26    --   79.84-125.00   0.00   52
148  \w     37.00  63.00   0.50    0.26    --   79.84-125.00 -90.00   52
149  \w     37.00  63.00   0.50    0.26    --   79.84-125.00 120.00   52
150  \w     37.00  63.00   0.50    0.26    --   79.84-125.00 -30.00   52
151  \w     36.00  61.00   0.50    0.26    --   79.84-125.00-120.00   50
152  \w     44.00  70.00   0.50    0.26    --   79.84-125.00  60.00   52
153  \w     43.00  69.00   0.50    0.26    --   79.84-125.00  30.00   52
154  \w     84.00 109.00   0.50    0.26    --   79.84-125.00-180.00   50
155  \w     37.00  62.00   0.50    0.26    --   79.84-125.00-180.00   50
;
_diffrn_measurement_device 'four-circle diffractometer'
_diffrn_measurement_device_type 'XtaLAB Synergy R, DW system, HyPix-Arc 150'
_diffrn_measurement_method '\w scans'
_diffrn_orient_matrix_type 'CrysAlisPro convention (1999,Acta A55,543-557)'
_diffrn_orient_matrix_UB_11 -0.0634556000
_diffrn_orient_matrix_UB_12 0.0414308000
_diffrn_orient_matrix_UB_13 0.0662936000
_diffrn_orient_matrix_UB_21 -0.0303832000
_diffrn_orient_matrix_UB_22 0.0317823000
_diffrn_orient_matrix_UB_23 -0.1158484000
_diffrn_orient_matrix_UB_31 -0.0514681000
_diffrn_orient_matrix_UB_32 -0.0696680000
_diffrn_orient_matrix_UB_33 -0.0133085000
_diffrn_radiation_monochromator mirror
_diffrn_radiation_probe x-ray
_diffrn_radiation_type 'Cu K\a'
_diffrn_radiation_wavelength 1.54184
_diffrn_reflns_av_R_equivalents 0.0398
_diffrn_reflns_av_unetI/netI 0.0104
_diffrn_reflns_Laue_measured_fraction_full 1.000
_diffrn_reflns_Laue_measured_fraction_max 0.998
_diffrn_reflns_limit_h_max 21
_diffrn_reflns_limit_h_min -21
_diffrn_reflns_limit_k_max 21
_diffrn_reflns_limit_k_min -22
_diffrn_reflns_limit_l_max 14
_diffrn_reflns_limit_l_min -14
_diffrn_reflns_number 142958
_diffrn_reflns_point_group_measured_fraction_full 1.000
_diffrn_reflns_point_group_measured_fraction_max 0.994
_diffrn_reflns_theta_full 67.684
_diffrn_reflns_theta_max 76.009
_diffrn_reflns_theta_min 3.535
_diffrn_source 'Rotating-anode X-ray tube'
_diffrn_source_type 'Rigaku (Cu) X-ray Source'
_exptl_absorpt_coefficient_mu 1.565
_exptl_absorpt_correction_T_max 1.000
_exptl_absorpt_correction_T_min 0.753
_exptl_absorpt_correction_type gaussian
_exptl_absorpt_process_details
;
CrysAlisPro 1.171.43.90 (Rigaku Oxford Diffraction, 2023)
Numerical absorption correction based on gaussian integration over
a multifaceted crystal model
Empirical absorption correction using spherical harmonics,
implemented in SCALE3 ABSPACK scaling algorithm.
;
_exptl_crystal_density_diffrn 1.143
_exptl_crystal_description block
_exptl_crystal_F_000 1340
_exptl_crystal_size_max 0.164
_exptl_crystal_size_mid 0.128
_exptl_crystal_size_min 0.102
_refine_diff_density_max 0.346
_refine_diff_density_min -0.284
_refine_diff_density_rms 0.041
_refine_ls_abs_structure_details
;
 Refined as an inversion twin.
;
_refine_ls_abs_structure_Flack 0.02(5)
_refine_ls_extinction_method none
_refine_ls_goodness_of_fit_ref 1.056
_refine_ls_hydrogen_treatment mixed
_refine_ls_matrix_type full
_refine_ls_number_parameters 364
_refine_ls_number_reflns 3922
_refine_ls_number_restraints 656
_refine_ls_restrained_S_all 1.040
_refine_ls_R_factor_all 0.0509
_refine_ls_R_factor_gt 0.0480
_refine_ls_shift/su_max 0.000
_refine_ls_shift/su_mean 0.000
_refine_ls_structure_factor_coef Fsqd
_refine_ls_weighting_details 'w=1/[\s^2^(Fo^2^)+(0.0918P)^2^+0.5006P] where P=(Fo^2^+2Fc^2^)/3'
_refine_ls_weighting_scheme calc
_refine_ls_wR_factor_gt 0.1337
_refine_ls_wR_factor_ref 0.1368
_reflns_Friedel_coverage 0.787
_reflns_Friedel_fraction_full 1.000
_reflns_Friedel_fraction_max 0.989
_reflns_number_gt 3648
_reflns_number_total 3922
_reflns_threshold_expression 'I > 2\s(I)'
_cod_data_source_file d6sc00723f3.cif
_cod_data_source_block Compound_7
_cod_depositor_comments 'Adding full bibliography for 1576673--1576682.cif.'
_cod_original_cell_volume 3591.51(4)
_cod_database_code 1576676
_shelx_shelxl_version_number 2018/3
_chemical_oxdiff_formula 'C76 H100 P2 Cl2 O1'
_shelx_space_group_comment
;
The symmetry employed for this shelxl refinement is uniquely defined
by the following loop, which should always be used as a source of
symmetry information in preference to the above space-group names.
They are only intended as comments.
;
_cell_oxdiff_angle_alpha 89.9600(8)
_cell_oxdiff_angle_beta 89.9907(8)
_cell_oxdiff_angle_gamma 89.9321(8)
_cell_oxdiff_length_a 17.67296(17)
_cell_oxdiff_length_b 17.69447(17)
_cell_oxdiff_length_c 11.48497(12)
_cell_oxdiff_measurement_reflns_used 79630
_cell_oxdiff_volume 3591.51(6)
_olex2_refinement_description
;
1. Twinned data refinement
 Scales: 0.98(5)
 0.02(5)
2. Fixed Uiso
 At 1.2 times of:
  All C(H) groups, All C(H,H) groups
 At 1.5 times of:
  All C(H,H,H) groups
3. Restrained distances
 P1B-H1B = P1A-H1A
 1.42 with sigma of 0.02
 C4-H1B
 2.65 with sigma of 0.02
 C4-H1A
 2.65 with sigma of 0.02
 H1A-P2A
 2.95 with sigma of 0.02
 H1B-P2B
 2.95 with sigma of 0.02
 P2A-Cl4A \\sim P2B-Cl4B
 with sigma of 0.02
 P1A-Cl4A \\sim P1B-Cl4B
 with sigma of 0.04
 Cl3A-P1A \\sim Cl4A-P1A
 with sigma of 0.02
 P1A-C4 \\sim P1B-C4
 with sigma of 0.02
 C32A-O30A \\sim O30A-C34A
 with sigma of 0.04
 Cl3B-P1B \\sim Cl4B-P1B
 with sigma of 0.02
 P1A-P2A \\sim P1B-P2B
 with sigma of 0.02
 P1A-Cl3A \\sim P1B-Cl3B
 with sigma of 0.04
 Cl3A-Cl4A \\sim Cl3B-Cl4B
 with sigma of 0.04
 C32A-C32B \\sim C31A-O30A \\sim O30B-C31B \\sim C33A-C34A \\sim C33B-C34B
 with sigma of 0.02
 P2A-Cl3A \\sim P2B-Cl3B
 with sigma of 0.02
 C22-C23 \\sim C22-C24
 with sigma of 0.02
 C4-P2A \\sim C4-P2B
 with sigma of 0.04
 P2A-C4 \\sim P2B-C4
 with sigma of 0.02
 C32B-C31B \\sim C33B-C34B
 with sigma of 0.02
 O30B-C31B \\sim O30B-C33B
 with sigma of 0.02
 C32B-O30B \\sim O30B-C34B
 with sigma of 0.04
 O30A-C31A \\sim O30A-C33A
 with sigma of 0.02
 P1B-H1B \\sim P1B-H1A
 with sigma of 0.02
4. Uiso/Uaniso restraints and constraints
C12 \\sim C22 \\sim C7 \\sim C14 \\sim C8 \\sim C17 \\sim C6 \\sim C15 \\sim C9
\\sim C11 \\sim P1A \\sim C10 \\sim C13 \\sim C16 \\sim C20 \\sim C25 \\sim C4
\\sim C5 \\sim C21 \\sim C19 \\sim C18 \\sim P2A \\sim Cl3A \\sim C23 \\sim C26
\\sim P2B \\sim P1B \\sim Cl4A \\sim C24 \\sim Cl3B \\sim Cl4B: within 2A with
sigma of 0.04 and sigma for terminal atoms of 0.02 within 2A
P1B \\sim P1A \\sim P2B \\sim Cl3B \\sim Cl3A \\sim P2A \\sim Cl4B \\sim Cl4A:
within 2A with sigma of 0.04 and sigma for terminal atoms of 0.04 within 2A
All non-hydrogen atoms have similar U: within 2A with sigma of 0.04 and sigma
for terminal atoms of 0.08 within 2A
5. Rigid body (RIGU) restrains
 C12, C22, C7, C14, C8, C17, C6, C15, C9, C11, P1A, C10, C13, C16, C20, C25,
 C4, C5, C21, C19, C18, P2A, Cl3A, C23, C26, P2B, P1B, Cl4A, C24, Cl3B, Cl4B
 with sigma for 1-2 distances of 0.003 and sigma for 1-3 distances of 0.003
 P1B, P1A, P2B, Cl3B, Cl3A, P2A, Cl4B, Cl4A
 with sigma for 1-2 distances of 0.003 and sigma for 1-3 distances of 0.003
 O30A, C32A, C31A, C33A, C34A
 with sigma for 1-2 distances of 0.004 and sigma for 1-3 distances of 0.004
 C32A, C32B, C31A, O30A, O30B, C31B, C33A, C34A, C33B, C34B
 with sigma for 1-2 distances of 0.004 and sigma for 1-3 distances of 0.004
 O30B, C32B, C31B, C33B, C34B
 with sigma for 1-2 distances of 0.004 and sigma for 1-3 distances of 0.004
6. Others
 Sof(P2B)=Sof(Cl3B)=Sof(Cl4B)=Sof(P1B)=Sof(H1B)=0.25*(1-FVAR(2))
 Sof(P1A)=Sof(P2A)=Sof(Cl3A)=Sof(Cl4A)=Sof(H1A)=0.25*FVAR(2)
 Sof(O30B)=Sof(C32B)=Sof(H32A)=Sof(H32B)=Sof(H32C)=Sof(C31B)=Sof(H31A)=
 Sof(H31B)=Sof(C33B)=Sof(H33A)=Sof(H33B)=Sof(C34B)=Sof(H34A)=Sof(H34B)=
 Sof(H34C)=0.5*(1-FVAR(3))
 Sof(O30A)=Sof(C32A)=Sof(H32D)=Sof(H32E)=Sof(H32F)=Sof(C31A)=Sof(H31C)=
 Sof(H31D)=Sof(C33A)=Sof(H33C)=Sof(H33D)=Sof(C34A)=Sof(H34D)=Sof(H34E)=
 Sof(H34F)=0.5*FVAR(3)
 Fixed Sof: H21A(0.5) H21B(0.5) C23(0.5) H23A(0.5) H23B(0.5) H23C(0.5)
 C24(0.5) H24A(0.5) H24B(0.5) H24C(0.5)
7.a Secondary CH2 refined with riding coordinates:
 C14(H14A,H14B), C15(H15A,H15B), C21(H21A,H21B), C31B(H31A,H31B), C33B(H33A,
 H33B), C31A(H31C,H31D), C33A(H33C,H33D)
7.b Me refined with riding coordinates:
 C32A(H32D,H32E,H32F), C34A(H34D,H34E,H34F)
7.c Aromatic/amide H refined with riding coordinates:
 C12(H12), C9(H9), C26(H26)
7.d Idealised Me refined as rotating group:
 C17(H17A,H17B,H17C), C20(H20A,H20B,H20C), C19(H19A,H19B,H19C), C18(H18A,H18B,
 H18C), C23(H23A,H23B,H23C), C24(H24A,H24B,H24C), C32B(H32A,H32B,H32C),
 C34B(H34A,H34B,H34C)
;
_olex2_submission_special_instructions 'No special instructions were received'
_oxdiff_exptl_absorpt_empirical_details
;
Empirical correction (ABSPACK) includes:
- Absorption correction using spherical harmonics
- Frame scaling
- Detector area scaling
;
_oxdiff_exptl_absorpt_empirical_full_max 2.431
_oxdiff_exptl_absorpt_empirical_full_min 0.490

loop_
_space_group_symop_operation_xyz
'x, y, z'
'-x, -y, z'
'y, -x, -z'
'-y, x, -z'
'-x+1/2, y+1/2, -z'
'x+1/2, -y+1/2, -z'
'-y+1/2, -x+1/2, z'
'y+1/2, x+1/2, z'

loop_
_atom_site_label
_atom_site_type_symbol
_atom_site_fract_x
_atom_site_fract_y
_atom_site_fract_z
_atom_site_U_iso_or_equiv
_atom_site_adp_type
_atom_site_occupancy
_atom_site_site_symmetry_order
_atom_site_calc_flag
_atom_site_refinement_flags_posn
_atom_site_refinement_flags_adp
_atom_site_refinement_flags_occupancy
_atom_site_disorder_assembly
_atom_site_disorder_group
P1A P 0.5265(4) 1.0132(4) 0.6638(2) 0.0304(17) Uani 0.2113(16) 1 d D U P A -1
C4 C 0.500000 1.000000 0.5056(4) 0.0339(9) Uani 1 4 d DS TU P . .
C5 C 0.54847(12) 0.95153(12) 0.4423(3) 0.0333(6) Uani 1 2 d S TU P A .
C8 C 0.62049(13) 0.82097(13) 0.6630(2) 0.0422(5) Uani 1 1 d . U . . .
C7 C 0.57551(12) 0.83051(12) 0.5640(2) 0.0385(5) Uani 1 1 d . U . . .
C11 C 0.49659(13) 0.72592(12) 0.6276(2) 0.0401(5) Uani 1 1 d . U . . .
C12 C 0.51487(13) 0.78264(12) 0.5465(2) 0.0394(5) Uani 1 1 d . U . . .
H12 H 0.484916 0.788132 0.478399 0.047 Uiso 1 1 calc R U . . .
C10 C 0.54027(14) 0.71903(12) 0.7295(2) 0.0419(5) Uani 1 1 d . U . . .
C6 C 0.60626(13) 0.89374(13) 0.4870(3) 0.0382(7) Uani 1 2 d S TU P . .
C13 C 0.42770(13) 0.67581(13) 0.6035(3) 0.0467(6) Uani 1 1 d . U . . .
C25 C 0.54769(15) 0.95231(15) 0.3222(3) 0.0509(9) Uani 1 2 d S TU P . .
C9 C 0.60400(14) 0.76551(14) 0.7438(3) 0.0457(6) Uani 1 1 d . U . . .
H9 H 0.635996 0.758749 0.809409 0.055 Uiso 1 1 calc R U . . .
C16 C 0.52133(16) 0.66380(14) 0.8288(3) 0.0507(6) Uani 1 1 d . U . . .
C14 C 0.42588(16) 0.60886(15) 0.6892(3) 0.0540(7) Uani 1 1 d . U . . .
H14A H 0.375545 0.584480 0.685399 0.065 Uiso 1 1 calc R U . . .
H14B H 0.464001 0.571015 0.664919 0.065 Uiso 1 1 calc R U . . .
C17 C 0.57934(19) 0.60001(16) 0.8309(3) 0.0599(7) Uani 1 1 d . U . . .
H17A H 0.578325 0.573047 0.756402 0.090 Uiso 1 1 calc R U . . .
H17B H 0.567094 0.564803 0.894070 0.090 Uiso 1 1 calc R U . . .
H17C H 0.629882 0.621177 0.843708 0.090 Uiso 1 1 calc R U . . .
C15 C 0.44138(18) 0.63185(16) 0.8120(3) 0.0573(7) Uani 1 1 d . U . . .
H15A H 0.434768 0.587412 0.863427 0.069 Uiso 1 1 calc R U . . .
H15B H 0.403991 0.670566 0.835736 0.069 Uiso 1 1 calc R U . . .
C20 C 0.42943(16) 0.64385(16) 0.4806(3) 0.0540(7) Uani 1 1 d . U . . .
H20A H 0.429657 0.685493 0.424288 0.081 Uiso 1 1 calc R U . . .
H20B H 0.384639 0.612272 0.467901 0.081 Uiso 1 1 calc R U . . .
H20C H 0.475122 0.613188 0.470361 0.081 Uiso 1 1 calc R U . . .
C22 C 0.60318(18) 0.89682(18) 0.2687(4) 0.0668(12) Uani 1 2 d DS TU P A .
C21 C 0.63893(16) 0.86107(16) 0.3712(4) 0.0604(10) Uani 1 2 d S TU P A .
H21A H 0.694194 0.869863 0.368691 0.072 Uiso 0.5 1 calc R U P . .
H21B H 0.630137 0.805806 0.368691 0.072 Uiso 0.5 1 calc R U P . .
C19 C 0.35651(15) 0.72368(18) 0.6162(4) 0.0661(8) Uani 1 1 d . U . . .
H19A H 0.352925 0.742630 0.696232 0.099 Uiso 1 1 calc R U . . .
H19B H 0.311994 0.692720 0.598571 0.099 Uiso 1 1 calc R U . . .
H19C H 0.358823 0.766457 0.562126 0.099 Uiso 1 1 calc R U . . .
C18 C 0.5236(2) 0.70478(19) 0.9463(3) 0.0650(8) Uani 1 1 d . U . . .
H18A H 0.575154 0.722336 0.961729 0.097 Uiso 1 1 calc R U . . .
H18B H 0.507744 0.669974 1.008037 0.097 Uiso 1 1 calc R U . . .
H18C H 0.489191 0.748239 0.944172 0.097 Uiso 1 1 calc R U . . .
C26 C 0.500000 1.000000 0.2631(5) 0.082(3) Uani 1 4 d S TU P A .
H26 H 0.500001 0.999999 0.180359 0.098 Uiso 1 4 calc R U P . .
P2A P 0.41669(18) 0.98052(18) 0.7526(3) 0.0447(8) Uani 0.2113(16) 1 d D U P A -1
Cl3A Cl 0.4379(12) 1.0494(12) 0.8971(3) 0.093(4) Uani 0.2113(16) 1 d D U P A -1
C23 C 0.5738(6) 0.8585(6) 0.1681(8) 0.085(2) Uani 0.5 1 d D U P A -1
H23A H 0.529242 0.828908 0.190278 0.127 Uiso 0.5 1 calc R U P A -1
H23B H 0.612589 0.824727 0.136365 0.127 Uiso 0.5 1 calc R U P A -1
H23C H 0.559537 0.895852 0.108942 0.127 Uiso 0.5 1 calc R U P A -1
C24 C 0.6778(5) 0.9468(5) 0.2218(7) 0.076(2) Uani 0.5 1 d D U P A -1
H24A H 0.661120 0.983623 0.163468 0.114 Uiso 0.5 1 calc R U P A -1
H24B H 0.714965 0.912492 0.186898 0.114 Uiso 0.5 1 calc R U P A -1
H24C H 0.700886 0.973408 0.287635 0.114 Uiso 0.5 1 calc R U P A -1
Cl4A Cl 0.4537(3) 0.8775(3) 0.8128(5) 0.0889(16) Uani 0.2113(16) 1 d D U P A -1
P2B P 0.4673(18) 1.0074(16) 0.7814(17) 0.121(8) Uani 0.0387(16) 1 d D U P A -2
Cl3B Cl 0.531(2) 1.005(2) 0.926(2) 0.137(11) Uani 0.0387(16) 1 d D U P A -2
Cl4B Cl 0.4013(16) 0.9137(15) 0.763(3) 0.098(7) Uani 0.0387(16) 1 d D U P A -2
P1B P 0.5552(16) 0.983(3) 0.648(2) 0.137(13) Uani 0.0387(16) 1 d D U P A -2
O30B O 0.2864(11) 0.7894(15) 1.1193(9) 0.087(4) Uani 0.396(5) 1 d D U P B -1
C32B C 0.3374(16) 0.8196(15) 1.3008(12) 0.112(9) Uani 0.396(5) 1 d D U P B -1
H32A H 0.284659 0.807425 1.319245 0.167 Uiso 0.396(5) 1 calc R U P B -1
H32B H 0.350788 0.868256 1.335896 0.167 Uiso 0.396(5) 1 calc R U P B -1
H32C H 0.370504 0.779967 1.331862 0.167 Uiso 0.396(5) 1 calc R U P B -1
C31B C 0.3462(8) 0.8239(8) 1.1804(11) 0.101(5) Uani 0.396(5) 1 d D U P B -1
H31A H 0.394324 0.799032 1.158279 0.121 Uiso 0.396(5) 1 calc R U P B -1
H31B H 0.349575 0.877666 1.157140 0.121 Uiso 0.396(5) 1 calc R U P B -1
C33B C 0.3036(5) 0.7817(5) 0.9996(9) 0.076(3) Uani 0.396(5) 1 d D U P B -1
H33A H 0.347675 0.747810 0.989687 0.092 Uiso 0.396(5) 1 calc R U P B -1
H33B H 0.316681 0.831728 0.966354 0.092 Uiso 0.396(5) 1 calc R U P B -1
C34B C 0.2402(19) 0.7514(19) 0.9407(8) 0.079(6) Uani 0.396(5) 1 d D U P B -1
H34A H 0.254831 0.737084 0.861404 0.119 Uiso 0.396(5) 1 calc R U P B -1
H34B H 0.199983 0.789481 0.937401 0.119 Uiso 0.396(5) 1 calc R U P B -1
H34C H 0.221915 0.706701 0.982469 0.119 Uiso 0.396(5) 1 calc R U P B -1
O30A O 0.280(4) 0.807(4) 1.131(4) 0.099(11) Uani 0.104(5) 1 d D U P B -2
C32A C 0.380(3) 0.835(5) 1.285(5) 0.12(2) Uani 0.104(5) 1 d D U P B -2
H32D H 0.384995 0.846092 1.368287 0.175 Uiso 0.104(5) 1 calc R U P B -2
H32E H 0.407965 0.787849 1.267679 0.175 Uiso 0.104(5) 1 calc R U P B -2
H32F H 0.401814 0.876268 1.239509 0.175 Uiso 0.104(5) 1 calc R U P B -2
C31A C 0.290(3) 0.824(3) 1.251(4) 0.093(10) Uani 0.104(5) 1 d D U P B -2
H31C H 0.268855 0.782343 1.298737 0.111 Uiso 0.104(5) 1 calc R U P B -2
H31D H 0.262704 0.870770 1.270564 0.111 Uiso 0.104(5) 1 calc R U P B -2
C33A C 0.333(3) 0.853(3) 1.071(4) 0.119(12) Uani 0.104(5) 1 d D U P B -2
H33C H 0.382698 0.835838 1.102471 0.143 Uiso 0.104(5) 1 calc R U P B -2
H33D H 0.325113 0.903850 1.104188 0.143 Uiso 0.104(5) 1 calc R U P B -2
C34A C 0.348(4) 0.866(4) 0.950(5) 0.19(3) Uani 0.104(5) 1 d D U P B -2
H34D H 0.389660 0.901831 0.942339 0.292 Uiso 0.104(5) 1 calc R U P B -2
H34E H 0.360707 0.818341 0.912263 0.292 Uiso 0.104(5) 1 calc R U P B -2
H34F H 0.302231 0.887405 0.914007 0.292 Uiso 0.104(5) 1 calc R U P B -2
H1B H 0.606(3) 1.045(5) 0.652(4) 0.1(3) Uiso 0.0387(16) 1 d D . P A -2
H1A H 0.533(3) 1.092(2) 0.680(4) 0.15(14) Uiso 0.2113(16) 1 d D . P A -1

loop_
_atom_site_aniso_label
_atom_site_aniso_U_11
_atom_site_aniso_U_22
_atom_site_aniso_U_33
_atom_site_aniso_U_23
_atom_site_aniso_U_13
_atom_site_aniso_U_12
P1A 0.024(3) 0.027(3) 0.0399(10) -0.0058(10) -0.0002(9) 0.016(3)
C4 0.0309(12) 0.0309(12) 0.040(2) 0.000 0.000 0.0005(16)
C5 0.0303(8) 0.0303(8) 0.0393(15) -0.0003(8) 0.0003(8) -0.0053(11)
C8 0.0357(11) 0.0345(11) 0.0564(14) 0.0038(10) -0.0044(10) -0.0031(9)
C7 0.0318(10) 0.0288(10) 0.0550(13) -0.0019(9) -0.0010(9) 0.0014(8)
C11 0.0302(10) 0.0264(10) 0.0638(13) -0.0050(9) 0.0022(10) 0.0010(8)
C12 0.0314(10) 0.0288(10) 0.0578(13) -0.0047(9) -0.0023(9) 0.0011(8)
C10 0.0389(11) 0.0287(10) 0.0580(14) -0.0003(10) 0.0019(10) -0.0015(9)
C6 0.0321(9) 0.0321(9) 0.0504(18) -0.0022(9) 0.0022(9) 0.0031(12)
C13 0.0325(11) 0.0318(10) 0.0758(17) -0.0047(11) -0.0013(11) -0.0022(9)
C25 0.0556(13) 0.0556(13) 0.0415(17) -0.0026(10) 0.0026(10) 0.0162(18)
C9 0.0411(12) 0.0369(12) 0.0591(14) 0.0050(10) -0.0059(11) -0.0057(9)
C16 0.0525(14) 0.0375(12) 0.0622(15) 0.0019(11) 0.0016(12) -0.0095(10)
C14 0.0467(13) 0.0392(12) 0.0763(18) 0.0001(12) 0.0023(13) -0.0118(11)
C17 0.0666(17) 0.0428(13) 0.0702(18) 0.0120(13) -0.0044(15) -0.0005(13)
C15 0.0559(16) 0.0436(13) 0.0724(19) 0.0019(12) 0.0078(14) -0.0129(12)
C20 0.0450(14) 0.0445(13) 0.0726(18) -0.0075(12) -0.0069(13) -0.0111(11)
C22 0.0743(19) 0.0743(19) 0.052(2) -0.0109(13) 0.0109(13) 0.027(2)
C21 0.0585(15) 0.0585(15) 0.064(2) -0.0109(12) 0.0109(12) 0.0221(19)
C19 0.0345(13) 0.0514(15) 0.112(3) -0.0004(17) 0.0052(15) 0.0022(12)
C18 0.078(2) 0.0551(16) 0.0619(17) -0.0006(14) 0.0118(16) -0.0183(15)
C26 0.106(4) 0.106(4) 0.033(3) 0.000 0.000 0.057(5)
P2A 0.0426(15) 0.0458(17) 0.0458(16) 0.0013(12) 0.0047(13) 0.0014(13)
Cl3A 0.142(13) 0.086(4) 0.0502(16) -0.017(3) 0.009(3) 0.018(6)
C23 0.096(6) 0.093(6) 0.065(4) -0.037(4) -0.004(4) 0.022(5)
C24 0.090(5) 0.071(4) 0.067(5) -0.002(4) 0.044(4) 0.014(4)
Cl4A 0.099(3) 0.057(2) 0.110(3) 0.017(2) 0.044(3) 0.010(2)
P2B 0.17(2) 0.072(13) 0.118(14) -0.024(14) 0.015(12) -0.020(14)
Cl3B 0.18(2) 0.101(18) 0.134(14) -0.023(16) 0.000(14) 0.04(2)
Cl4B 0.086(14) 0.057(11) 0.152(15) -0.028(12) 0.027(12) 0.044(11)
P1B 0.12(2) 0.15(3) 0.144(19) -0.03(2) -0.001(16) -0.03(2)
O30B 0.062(8) 0.088(13) 0.112(5) -0.042(7) 0.003(6) 0.019(5)
C32B 0.14(2) 0.100(11) 0.092(7) 0.002(8) -0.031(11) 0.033(16)
C31B 0.093(8) 0.095(9) 0.115(7) -0.032(7) -0.017(6) 0.024(8)
C33B 0.059(5) 0.067(6) 0.103(5) 0.008(4) 0.030(4) 0.012(6)
C34B 0.102(18) 0.065(7) 0.070(4) 0.005(5) 0.005(6) 0.019(8)
O30A 0.094(18) 0.08(2) 0.123(16) -0.043(16) -0.013(15) 0.016(19)
C32A 0.09(2) 0.16(4) 0.10(3) 0.00(3) -0.02(2) -0.06(3)
C31A 0.072(18) 0.10(2) 0.110(16) -0.021(18) 0.011(15) -0.021(18)
C33A 0.11(2) 0.10(2) 0.149(19) 0.010(18) 0.032(18) 0.06(2)
C34A 0.18(4) 0.23(5) 0.17(3) 0.07(3) 0.04(3) 0.18(4)

loop_
_atom_type_symbol
_atom_type_description
_atom_type_scat_dispersion_real
_atom_type_scat_dispersion_imag
_atom_type_scat_source
C C 0.0181 0.0091 'International Tables Vol C Tables 4.2.6.8 and 6.1.1.4'
H H 0.0000 0.0000 'International Tables Vol C Tables 4.2.6.8 and 6.1.1.4'
Cl Cl 0.3639 0.7018 'International Tables Vol C Tables 4.2.6.8 and 6.1.1.4'
O O 0.0492 0.0322 'International Tables Vol C Tables 4.2.6.8 and 6.1.1.4'
P P 0.2955 0.4335 'International Tables Vol C Tables 4.2.6.8 and 6.1.1.4'

loop_
_exptl_crystal_face_index_h
_exptl_crystal_face_index_k
_exptl_crystal_face_index_l
_exptl_crystal_face_perp_dist
0 0 1 0.0827
0 0 -1 0.0817
1 1 0 0.0701
2 1 0 0.0702
-1 0 0 0.0223
1 -2 0 0.0372
0 1 0 0.0851
-1 -2 0 0.0388
-1 1 0 0.0564
1 -2 2 0.0675

loop_
_geom_angle_atom_site_label_1
_geom_angle_atom_site_label_2
_geom_angle_atom_site_label_3
_geom_angle
_geom_angle_site_symmetry_1
_geom_angle_site_symmetry_3
_geom_angle_publ_flag
C4 P1A P2A 100.8(2) . . ?
C4 P1A H1B 95.4(14) . 8_455 ?
C4 P1A H1A 106(2) . . ?
P2A P1A H1B 117(3) . 8_455 ?
P2A P1A H1A 105.0(19) . . ?
H1A P1A C4 106(2) . . ?
H1A P1A P2A 105.0(19) . . ?
H1A P1A H1B 14(3) . 8_455 ?
H1A P1A H1B 14(3) . 8_455 ?
H1A P1A H1A 0(3) . . ?
C5 C4 P1A 124.8(4) 2_675 . ?
C5 C4 P1A 114.7(3) . . ?
C5 C4 C5 118.1(4) 2_675 . ?
C5 C4 P1B 146.8(13) 2_675 . ?
C5 C4 P1B 92.0(12) . . ?
C4 C5 C6 129.5(3) . . ?
C25 C5 C4 120.2(3) . . ?
C25 C5 C6 110.4(3) . . ?
C7 C8 C8 108.48(13) . 7_665 ?
C9 C8 C8 130.65(15) . 7_665 ?
C9 C8 C7 120.8(2) . . ?
C8 C7 C6 110.9(2) . . ?
C12 C7 C8 119.1(2) . . ?
C12 C7 C6 129.9(2) . . ?
C12 C11 C10 119.1(2) . . ?
C12 C11 C13 118.4(2) . . ?
C10 C11 C13 122.4(2) . . ?
C7 C12 C11 121.3(2) . . ?
C7 C12 H12 119.3 . . ?
C11 C12 H12 119.3 . . ?
C11 C10 C16 123.5(2) . . ?
C9 C10 C11 119.1(2) . . ?
C9 C10 C16 117.4(2) . . ?
C5 C6 C21 102.0(3) . . ?
C7 C6 C5 116.41(17) . . ?
C7 C6 C5 116.41(17) 7_665 . ?
C7 C6 C7 100.7(3) 7_665 . ?
C7 C6 C21 110.78(19) . . ?
C7 C6 C21 110.78(19) 7_665 . ?
C11 C13 C14 110.2(2) . . ?
C20 C13 C11 111.5(2) . . ?
C20 C13 C14 107.9(2) . . ?
C20 C13 C19 108.2(3) . . ?
C19 C13 C11 108.6(2) . . ?
C19 C13 C14 110.4(2) . . ?
C5 C25 C22 113.1(3) . . ?
C26 C25 C5 120.5(4) . . ?
C26 C25 C22 126.4(4) . . ?
C8 C9 C10 120.4(2) . . ?
C8 C9 H9 119.8 . . ?
C10 C9 H9 119.8 . . ?
C17 C16 C10 109.6(2) . . ?
C17 C16 C15 110.5(2) . . ?
C17 C16 C18 108.6(3) . . ?
C15 C16 C10 110.0(2) . . ?
C18 C16 C10 110.3(2) . . ?
C18 C16 C15 108.0(3) . . ?
C13 C14 H14A 109.0 . . ?
C13 C14 H14B 109.0 . . ?
H14A C14 H14B 107.8 . . ?
C15 C14 C13 113.0(2) . . ?
C15 C14 H14A 109.0 . . ?
C15 C14 H14B 109.0 . . ?
C16 C17 H17A 109.5 . . ?
C16 C17 H17B 109.5 . . ?
C16 C17 H17C 109.5 . . ?
H17A C17 H17B 109.5 . . ?
H17A C17 H17C 109.5 . . ?
H17B C17 H17C 109.5 . . ?
C16 C15 H15A 109.0 . . ?
C16 C15 H15B 109.0 . . ?
C14 C15 C16 112.8(3) . . ?
C14 C15 H15A 109.0 . . ?
C14 C15 H15B 109.0 . . ?
H15A C15 H15B 107.8 . . ?
C13 C20 H20A 109.5 . . ?
C13 C20 H20B 109.5 . . ?
C13 C20 H20C 109.5 . . ?
H20A C20 H20B 109.5 . . ?
H20A C20 H20C 109.5 . . ?
H20B C20 H20C 109.5 . . ?
C25 C22 C24 107.3(3) . . ?
C21 C22 C25 103.3(3) . . ?
C21 C22 C24 98.3(4) . . ?
C23 C22 C25 113.4(5) . . ?
C23 C22 C21 126.4(5) . . ?
C23 C22 C24 105.9(7) . . ?
C6 C21 H21A 109.4 . . ?
C6 C21 H21B 109.4 . . ?
C22 C21 C6 111.2(3) . . ?
C22 C21 H21A 109.4 . . ?
C22 C21 H21B 109.4 . . ?
H21A C21 H21B 108.0 . . ?
C13 C19 H19A 109.5 . . ?
C13 C19 H19B 109.5 . . ?
C13 C19 H19C 109.5 . . ?
H19A C19 H19B 109.5 . . ?
H19A C19 H19C 109.5 . . ?
H19B C19 H19C 109.5 . . ?
C16 C18 H18A 109.5 . . ?
C16 C18 H18B 109.5 . . ?
C16 C18 H18C 109.5 . . ?
H18A C18 H18B 109.5 . . ?
H18A C18 H18C 109.5 . . ?
H18B C18 H18C 109.5 . . ?
C25 C26 C25 120.7(5) . 2_675 ?
C25 C26 H26 119.7 . . ?
C25 C26 H26 119.7 2_675 . ?
Cl3A P2A P1A 93.2(7) . . ?
Cl4A P2A P1A 96.0(3) . . ?
Cl4A P2A Cl3A 101.1(3) . . ?
C22 C23 H23A 109.5 . . ?
C22 C23 H23B 109.5 . . ?
C22 C23 H23C 109.5 . . ?
H23A C23 H23B 109.5 . . ?
H23A C23 H23C 109.5 . . ?
H23B C23 H23C 109.5 . . ?
C22 C24 H24A 109.5 . . ?
C22 C24 H24B 109.5 . . ?
C22 C24 H24C 109.5 . . ?
H24A C24 H24B 109.5 . . ?
H24A C24 H24C 109.5 . . ?
H24B C24 H24C 109.5 . . ?
Cl3B P2B Cl4B 112.9(19) . . ?
Cl3B P2B P1B 100.0(14) . . ?
Cl4B P2B P1B 99.8(13) . . ?
C4 P1B P2B 101.6(14) . . ?
C4 P1B H1B 103(2) . . ?
P2B P1B H1B 106(2) . . ?
C31B O30B C33B 111.4(11) . . ?
H32A C32B H32B 109.5 . . ?
H32A C32B H32C 109.5 . . ?
H32B C32B H32C 109.5 . . ?
C31B C32B H32A 109.5 . . ?
C31B C32B H32B 109.5 . . ?
C31B C32B H32C 109.5 . . ?
O30B C31B H31A 109.0 . . ?
O30B C31B H31B 109.0 . . ?
C32B C31B O30B 112.7(16) . . ?
C32B C31B H31A 109.0 . . ?
C32B C31B H31B 109.0 . . ?
H31A C31B H31B 107.8 . . ?
O30B C33B H33A 109.8 . . ?
O30B C33B H33B 109.8 . . ?
O30B C33B C34B 109.3(11) . . ?
H33A C33B H33B 108.3 . . ?
C34B C33B H33A 109.8 . . ?
C34B C33B H33B 109.8 . . ?
C33B C34B H34A 109.5 . . ?
C33B C34B H34B 109.5 . . ?
C33B C34B H34C 109.5 . . ?
H34A C34B H34B 109.5 . . ?
H34A C34B H34C 109.5 . . ?
H34B C34B H34C 109.5 . . ?
C33A O30A C31A 105(4) . . ?
H32D C32A H32E 109.5 . . ?
H32D C32A H32F 109.5 . . ?
H32E C32A H32F 109.5 . . ?
C31A C32A H32D 109.5 . . ?
C31A C32A H32E 109.5 . . ?
C31A C32A H32F 109.5 . . ?
O30A C31A C32A 112(4) . . ?
O30A C31A H31C 109.1 . . ?
O30A C31A H31D 109.1 . . ?
C32A C31A H31C 109.1 . . ?
C32A C31A H31D 109.1 . . ?
H31C C31A H31D 107.9 . . ?
O30A C33A H33C 104.1 . . ?
O30A C33A H33D 104.1 . . ?
O30A C33A C34A 133(5) . . ?
H33C C33A H33D 105.5 . . ?
C34A C33A H33C 104.1 . . ?
C34A C33A H33D 104.1 . . ?
C33A C34A H34D 109.5 . . ?
C33A C34A H34E 109.5 . . ?
C33A C34A H34F 109.5 . . ?
H34D C34A H34E 109.5 . . ?
H34D C34A H34F 109.5 . . ?
H34E C34A H34F 109.5 . . ?

loop_
_geom_bond_atom_site_label_1
_geom_bond_atom_site_label_2
_geom_bond_distance
_geom_bond_site_symmetry_2
_geom_bond_publ_flag
P1A C4 1.891(5) . ?
P1A P2A 2.269(6) . ?
P1A H1B 1.69(4) 8_455 ?
P1A H1A 1.41(3) . ?
P1A H1A 1.41(3) . ?
C4 C5 1.413(4) . ?
C4 C5 1.413(4) 2_675 ?
C4 P1B 1.93(3) . ?
C5 C6 1.534(4) . ?
C5 C25 1.379(5) . ?
C8 C8 1.464(4) 7_665 ?
C8 C7 1.398(3) . ?
C8 C9 1.381(4) . ?
C7 C12 1.381(3) . ?
C7 C6 1.526(3) . ?
C11 C12 1.406(3) . ?
C11 C10 1.408(4) . ?
C11 C13 1.531(3) . ?
C12 H12 0.9500 . ?
C10 C9 1.404(3) . ?
C10 C16 1.538(4) . ?
C6 C21 1.561(5) . ?
C13 C14 1.540(4) . ?
C13 C20 1.521(4) . ?
C13 C19 1.524(4) . ?
C25 C22 1.518(5) . ?
C25 C26 1.373(5) . ?
C9 H9 0.9500 . ?
C16 C17 1.525(4) . ?
C16 C15 1.535(4) . ?
C16 C18 1.532(4) . ?
C14 H14A 0.9900 . ?
C14 H14B 0.9900 . ?
C14 C15 1.493(4) . ?
C17 H17A 0.9800 . ?
C17 H17B 0.9800 . ?
C17 H17C 0.9800 . ?
C15 H15A 0.9900 . ?
C15 H15B 0.9900 . ?
C20 H20A 0.9800 . ?
C20 H20B 0.9800 . ?
C20 H20C 0.9800 . ?
C22 C21 1.478(7) . ?
C22 C23 1.437(8) . ?
C22 C24 1.677(9) . ?
C21 H21A 0.9900 . ?
C21 H21B 0.9900 . ?
C19 H19A 0.9800 . ?
C19 H19B 0.9800 . ?
C19 H19C 0.9800 . ?
C18 H18A 0.9800 . ?
C18 H18B 0.9800 . ?
C18 H18C 0.9800 . ?
C26 H26 0.9500 . ?
P2A Cl3A 2.092(17) . ?
P2A Cl4A 2.056(6) . ?
C23 H23A 0.9800 . ?
C23 H23B 0.9800 . ?
C23 H23C 0.9800 . ?
C24 H24A 0.9800 . ?
C24 H24B 0.9800 . ?
C24 H24C 0.9800 . ?
P2B Cl3B 2.01(3) . ?
P2B Cl4B 2.04(2) . ?
P2B P1B 2.23(3) . ?
P1B H1B 1.42(3) . ?
O30B C31B 1.407(13) . ?
O30B C33B 1.415(12) . ?
C32B H32A 0.9800 . ?
C32B H32B 0.9800 . ?
C32B H32C 0.9800 . ?
C32B C31B 1.394(15) . ?
C31B H31A 0.9900 . ?
C31B H31B 0.9900 . ?
C33B H33A 0.9900 . ?
C33B H33B 0.9900 . ?
C33B C34B 1.415(16) . ?
C34B H34A 0.9800 . ?
C34B H34B 0.9800 . ?
C34B H34C 0.9800 . ?
O30A C31A 1.43(2) . ?
O30A C33A 1.42(2) . ?
C32A H32D 0.9800 . ?
C32A H32E 0.9800 . ?
C32A H32F 0.9800 . ?
C32A C31A 1.65(6) . ?
C31A H31C 0.9900 . ?
C31A H31D 0.9900 . ?
C33A H33C 0.9900 . ?
C33A H33D 0.9900 . ?
C33A C34A 1.43(2) . ?
C34A H34D 0.9800 . ?
C34A H34E 0.9800 . ?
C34A H34F 0.9800 . ?

loop_
_geom_torsion_atom_site_label_1
_geom_torsion_atom_site_label_2
_geom_torsion_atom_site_label_3
_geom_torsion_atom_site_label_4
_geom_torsion
_geom_torsion_site_symmetry_1
_geom_torsion_site_symmetry_2
_geom_torsion_site_symmetry_3
_geom_torsion_site_symmetry_4
_geom_torsion_publ_flag
P1A C4 C5 C6 16.81(12) . . . . ?
P1A C4 C5 C25 -163.19(12) . . . . ?
C4 C5 C6 C7 59.3(2) . . . . ?
C4 C5 C6 C7 -59.3(2) . . . 7_665 ?
C4 C5 C6 C21 180.000(2) . . . . ?
C4 C5 C25 C22 180.000(2) . . . . ?
C4 C5 C25 C26 0.000(2) . . . . ?
C5 C4 C5 C6 180.000(2) 2_675 . . . ?
C5 C4 C5 C25 0.000(2) 2_675 . . . ?
C5 C6 C21 C22 0.000(2) . . . . ?
C5 C25 C22 C21 0.000(2) . . . . ?
C5 C25 C22 C23 140.1(5) . . . . ?
C5 C25 C22 C24 -103.3(4) . . . . ?
C5 C25 C26 C25 0.000(3) . . . 2_675 ?
C8 C8 C7 C12 -178.41(16) 7_665 . . . ?
C8 C8 C7 C6 4.3(2) 7_665 . . . ?
C8 C8 C9 C10 174.55(15) 7_665 . . . ?
C8 C7 C12 C11 1.6(3) . . . . ?
C8 C7 C6 C5 -133.2(2) . . . . ?
C8 C7 C6 C7 -6.4(3) . . . 7_665 ?
C8 C7 C6 C21 110.9(3) . . . . ?
C7 C8 C9 C10 -1.9(4) . . . . ?
C7 C6 C21 C22 124.54(18) . . . . ?
C7 C6 C21 C22 -124.54(18) 7_665 . . . ?
C11 C10 C9 C8 4.7(4) . . . . ?
C11 C10 C16 C17 109.4(3) . . . . ?
C11 C10 C16 C15 -12.2(3) . . . . ?
C11 C10 C16 C18 -131.1(3) . . . . ?
C11 C13 C14 C15 45.1(3) . . . . ?
C12 C7 C6 C5 49.9(4) . . . . ?
C12 C7 C6 C7 176.69(15) . . . 7_665 ?
C12 C7 C6 C21 -66.0(3) . . . . ?
C12 C11 C10 C9 -4.3(3) . . . . ?
C12 C11 C10 C16 174.5(2) . . . . ?
C12 C11 C13 C14 169.6(2) . . . . ?
C12 C11 C13 C20 49.8(3) . . . . ?
C12 C11 C13 C19 -69.3(3) . . . . ?
C10 C11 C12 C7 1.3(3) . . . . ?
C10 C11 C13 C14 -12.8(3) . . . . ?
C10 C11 C13 C20 -132.7(3) . . . . ?
C10 C11 C13 C19 108.2(3) . . . . ?
C10 C16 C15 C14 44.3(3) . . . . ?
C6 C5 C25 C22 0.000(2) . . . . ?
C6 C5 C25 C26 180.000(2) . . . . ?
C6 C7 C12 C11 178.3(2) . . . . ?
C13 C11 C12 C7 178.9(2) . . . . ?
C13 C11 C10 C9 178.1(2) . . . . ?
C13 C11 C10 C16 -3.0(4) . . . . ?
C13 C14 C15 C16 -63.9(3) . . . . ?
C25 C5 C6 C7 120.7(2) . . . 7_665 ?
C25 C5 C6 C7 -120.7(2) . . . . ?
C25 C5 C6 C21 0.000(2) . . . . ?
C25 C22 C21 C6 0.000(1) . . . . ?
C9 C8 C7 C12 -1.3(4) . . . . ?
C9 C8 C7 C6 -178.6(2) . . . . ?
C9 C10 C16 C17 -71.7(3) . . . . ?
C9 C10 C16 C15 166.7(2) . . . . ?
C9 C10 C16 C18 47.8(3) . . . . ?
C16 C10 C9 C8 -174.3(2) . . . . ?
C17 C16 C15 C14 -76.7(3) . . . . ?
C20 C13 C14 C15 167.2(2) . . . . ?
C22 C25 C26 C25 180.000(1) . . . 2_675 ?
C19 C13 C14 C15 -74.8(3) . . . . ?
C18 C16 C15 C14 164.7(2) . . . . ?
C26 C25 C22 C21 180.000(1) . . . . ?
C26 C25 C22 C23 -39.9(5) . . . . ?
C26 C25 C22 C24 76.7(4) . . . . ?
P2A P1A C4 C5 72.6(3) . . . 2_675 ?
P2A P1A C4 C5 -125.5(3) . . . . ?
C23 C22 C21 C6 -132.9(6) . . . . ?
C24 C22 C21 C6 110.1(3) . . . . ?
P1B C4 C5 C6 14.5(11) . . . . ?
P1B C4 C5 C25 -165.5(11) . . . . ?
C31B O30B C33B C34B -176(2) . . . . ?
C33B O30B C31B C32B -169(2) . . . . ?
C31A O30A C33A C34A -175(5) . . . . ?
C33A O30A C31A C32A -39(7) . . . . ?
H1A P1A C4 C5 125(2) . . . . ?
H1A P1A C4 C5 -37(2) . . . 2_675 ?

loop_
_twin_individual_id
_twin_individual_mass_fraction_refined
1 0.98(5)
2 0.02(5)

loop_
_exptl_oxdiff_crystal_face_indexfrac_h
_exptl_oxdiff_crystal_face_indexfrac_k
_exptl_oxdiff_crystal_face_indexfrac_l
_exptl_oxdiff_crystal_face_x
_exptl_oxdiff_crystal_face_y
_exptl_oxdiff_crystal_face_z
0.0000 0.0000 1.0000 0.0663 -0.1158 -0.0133
-0.0000 -0.0000 -1.0000 -0.0663 0.1158 0.0133
1.0000 1.0000 -0.0000 -0.0220 0.0014 -0.1211
2.0000 1.0000 -0.0000 -0.0855 -0.0290 -0.1726
-1.0000 -0.0000 0.0000 0.0635 0.0304 0.0515
1.0000 -2.0000 -0.0000 -0.1463 -0.0939 0.0879
-0.0000 1.0000 0.0000 0.0414 0.0318 -0.0697
-1.0000 -2.0000 -0.0000 -0.0194 -0.0332 0.1908
-1.0000 1.0000 0.0000 0.1049 0.0622 -0.0182
1.0000 -2.0000 2.0000 -0.0137 -0.3256 0.0613
